data_2235693
loop_
_publ_author_name
'Yang, Yun-Xia'
'Ng, Seik Weng'

_publ_section_title
;
 2-[2-(3-Methylbutoxy)-5-nitrobenzamido]acetic acid dimethyl sulfoxide
 monosolvate
;
_journal_coeditor_code XU5567
_journal_issue 7
_journal_name_full 'Acta Crystallographica Section E'
_journal_page_first o2170
_journal_paper_doi 10.1107/S1600536812027316
_journal_volume 68
_journal_year 2012
_chemical_formula_iupac 'C14 H18 N2 O6, C2 H6 O S'
_chemical_formula_moiety 'C14 H18 N2 O6, C2 H6 O S'
_chemical_formula_sum 'C16 H24 N2 O7 S'
_chemical_formula_weight 388.43
_chemical_name_systematic
;
2-[2-(3-Methylbutoxy)-5-nitrobenzamido]acetic acid dimethyl sulfoxide
monosolvate
;
_space_group_IT_number 2
_symmetry_cell_setting triclinic
_symmetry_space_group_name_Hall '-P 1'
_symmetry_space_group_name_H-M 'P -1'
_atom_sites_solution_hydrogens geom
_atom_sites_solution_primary direct
_atom_sites_solution_secondary difmap
_audit_creation_method SHELXL-97
_cell_angle_alpha 99.229(3)
_cell_angle_beta 99.802(3)
_cell_angle_gamma 93.487(3)
_cell_formula_units_Z 2
_cell_length_a 7.4603(12)
_cell_length_b 11.2881(18)
_cell_length_c 11.5861(19)
_cell_measurement_reflns_used 3644
_cell_measurement_temperature 293(2)
_cell_measurement_theta_max 26.0
_cell_measurement_theta_min 1.8
_cell_volume 945.1(3)
_computing_cell_refinement 'SAINT (Bruker, 2007)'
_computing_data_collection 'APEX2 (Bruker, 2007)'
_computing_data_reduction 'SAINT (Bruker, 2007)'
_computing_molecular_graphics 'X-SEED (Barbour, 2001)'
_computing_publication_material 'publCIF (Westrip, 2010)'
_computing_structure_refinement 'SHELXL97 (Sheldrick, 2008)'
_computing_structure_solution 'SHELXS97 (Sheldrick, 2008)'
_diffrn_ambient_temperature 293(2)
_diffrn_measured_fraction_theta_full 0.982
_diffrn_measured_fraction_theta_max 0.982
_diffrn_measurement_device_type 'Bruker SMART APEX'
_diffrn_measurement_method '\w scans'
_diffrn_radiation_monochromator graphite
_diffrn_radiation_source 'fine-focus sealed tube'
_diffrn_radiation_type MoK\a
_diffrn_radiation_wavelength 0.71073
_diffrn_reflns_av_R_equivalents 0.0350
_diffrn_reflns_av_sigmaI/netI 0.0749
_diffrn_reflns_limit_h_max 9
_diffrn_reflns_limit_h_min -8
_diffrn_reflns_limit_k_max 13
_diffrn_reflns_limit_k_min -12
_diffrn_reflns_limit_l_max 14
_diffrn_reflns_limit_l_min -13
_diffrn_reflns_number 5211
_diffrn_reflns_theta_full 26.00
_diffrn_reflns_theta_max 26.00
_diffrn_reflns_theta_min 1.81
_diffrn_standards_decay_% 0
_diffrn_standards_interval_count 0
_diffrn_standards_interval_time 0
_diffrn_standards_number 0
_exptl_absorpt_coefficient_mu 0.211
_exptl_absorpt_correction_T_max 0.9630
_exptl_absorpt_correction_T_min 0.9452
_exptl_absorpt_correction_type multi-scan
_exptl_absorpt_process_details '(SADABS; Sheldrick, 1996)'
_exptl_crystal_colour colorless
_exptl_crystal_density_diffrn 1.365
_exptl_crystal_density_method 'not measured'
_exptl_crystal_description prism
_exptl_crystal_F_000 412
_exptl_crystal_size_max 0.27
_exptl_crystal_size_mid 0.24
_exptl_crystal_size_min 0.18
_refine_diff_density_max 0.315
_refine_diff_density_min -0.289
_refine_ls_extinction_method none
_refine_ls_goodness_of_fit_ref 1.008
_refine_ls_hydrogen_treatment mixed
_refine_ls_matrix_type full
_refine_ls_number_parameters 243
_refine_ls_number_reflns 3644
_refine_ls_number_restraints 2
_refine_ls_restrained_S_all 1.008
_refine_ls_R_factor_all 0.0822
_refine_ls_R_factor_gt 0.0571
_refine_ls_shift/su_max 0.001
_refine_ls_shift/su_mean 0.001
_refine_ls_structure_factor_coef Fsqd
_refine_ls_weighting_details 'calc w=1/[\s^2^(Fo^2^)+(0.0647P)^2^] where P=(Fo^2^+2Fc^2^)/3'
_refine_ls_weighting_scheme calc
_refine_ls_wR_factor_gt 0.1285
_refine_ls_wR_factor_ref 0.1435
_reflns_number_gt 2558
_reflns_number_total 3644
_reflns_threshold_expression I>2\s(I)
_cod_data_source_file xu5567.cif
_cod_data_source_block I
_cod_database_code 2235693
_cod_database_fobs_code 2235693

loop_
_symmetry_equiv_pos_as_xyz
'x, y, z'
'-x, -y, -z'

loop_
_atom_site_type_symbol
_atom_site_label
_atom_site_fract_x
_atom_site_fract_y
_atom_site_fract_z
_atom_site_U_iso_or_equiv
_atom_site_adp_type
_atom_site_calc_flag
_atom_site_refinement_flags
_atom_site_occupancy
_atom_site_symmetry_multiplicity
S S1 0.28957(10) -0.17297(6) 0.17669(6) 0.0234(2) Uani d . 1 1
O O1 0.2603(3) -0.00955(17) 0.47071(18) 0.0255(5) Uani d D 1 1
O O2 0.2747(3) 0.14280(17) 0.36944(18) 0.0370(6) Uani d . 1 1
O O3 0.1140(3) 0.36605(17) 0.72134(17) 0.0262(5) Uani d . 1 1
O O4 0.2827(2) 0.47573(16) 0.42855(15) 0.0181(4) Uani d . 1 1
O O5 0.1885(3) 0.92011(17) 0.80371(18) 0.0297(5) Uani d . 1 1
O O6 0.0932(3) 0.77455(18) 0.88517(17) 0.0295(5) Uani d . 1 1
O O7 0.3687(3) -0.15722(17) 0.30829(17) 0.0271(5) Uani d . 1 1
N N1 0.2100(3) 0.3040(2) 0.5503(2) 0.0187(5) Uani d D 1 1
N N2 0.1524(3) 0.8122(2) 0.8040(2) 0.0222(6) Uani d . 1 1
C C1 0.2487(4) 0.1034(2) 0.4564(2) 0.0208(6) Uani d . 1 1
C C2 0.1965(4) 0.1786(2) 0.5629(2) 0.0194(6) Uani d . 1 1
H H2A 0.0725 0.1533 0.5692 0.023 Uiso calc R 1 1
H H2B 0.2772 0.1679 0.6347 0.023 Uiso calc R 1 1
C C3 0.1688(4) 0.3899(2) 0.6327(2) 0.0167(6) Uani d . 1 1
C C4 0.1942(3) 0.5189(2) 0.6155(2) 0.0153(6) Uani d . 1 1
C C5 0.2520(3) 0.5602(2) 0.5177(2) 0.0155(6) Uani d . 1 1
C C6 0.2746(4) 0.6832(2) 0.5155(2) 0.0191(6) Uani d . 1 1
H H6 0.3113 0.7095 0.4504 0.023 Uiso calc R 1 1
C C7 0.2429(4) 0.7664(2) 0.6094(2) 0.0192(6) Uani d . 1 1
H H7 0.2603 0.8486 0.6089 0.023 Uiso calc R 1 1
C C8 0.1850(4) 0.7253(2) 0.7040(2) 0.0181(6) Uani d . 1 1
C C9 0.1608(3) 0.6042(2) 0.7080(2) 0.0153(6) Uani d . 1 1
H H9 0.1217 0.5794 0.7731 0.018 Uiso calc R 1 1
C C10 0.3186(4) 0.5110(2) 0.3185(2) 0.0181(6) Uani d . 1 1
H H10A 0.4303 0.5641 0.3334 0.022 Uiso calc R 1 1
H H10B 0.2187 0.5524 0.2832 0.022 Uiso calc R 1 1
C C11 0.3368(4) 0.3956(2) 0.2372(2) 0.0182(6) Uani d . 1 1
H H11A 0.2246 0.3435 0.2253 0.022 Uiso calc R 1 1
H H11B 0.4346 0.3547 0.2757 0.022 Uiso calc R 1 1
C C12 0.3764(4) 0.4145(3) 0.1161(2) 0.0232(7) Uani d . 1 1
H H12 0.4864 0.4705 0.1289 0.028 Uiso calc R 1 1
C C13 0.4120(4) 0.2954(3) 0.0449(3) 0.0322(8) Uani d . 1 1
H H13A 0.4378 0.3084 -0.0307 0.048 Uiso calc R 1 1
H H13B 0.3061 0.2391 0.0328 0.048 Uiso calc R 1 1
H H13C 0.5146 0.2637 0.0878 0.048 Uiso calc R 1 1
C C14 0.2198(4) 0.4682(3) 0.0460(3) 0.0283(7) Uani d . 1 1
H H14A 0.1978 0.5432 0.0912 0.043 Uiso calc R 1 1
H H14B 0.1117 0.4133 0.0307 0.043 Uiso calc R 1 1
H H14C 0.2511 0.4820 -0.0280 0.043 Uiso calc R 1 1
C C15 0.3742(5) -0.0420(3) 0.1283(3) 0.0330(8) Uani d . 1 1
H H15A 0.5024 -0.0447 0.1276 0.049 Uiso calc R 1 1
H H15B 0.3552 0.0286 0.1816 0.049 Uiso calc R 1 1
H H15C 0.3105 -0.0393 0.0496 0.049 Uiso calc R 1 1
C C16 0.0586(4) -0.1409(3) 0.1671(3) 0.0285(7) Uani d . 1 1
H H16A -0.0098 -0.2046 0.1910 0.043 Uiso calc R 1 1
H H16B 0.0083 -0.1345 0.0866 0.043 Uiso calc R 1 1
H H16C 0.0520 -0.0662 0.2185 0.043 Uiso calc R 1 1
H H1 0.295(4) -0.051(2) 0.4133(19) 0.035(10) Uiso d D 1 1
H H2 0.242(4) 0.323(2) 0.4863(16) 0.027(9) Uiso d D 1 1

loop_
_atom_site_aniso_label
_atom_site_aniso_U_11
_atom_site_aniso_U_22
_atom_site_aniso_U_33
_atom_site_aniso_U_12
_atom_site_aniso_U_13
_atom_site_aniso_U_23
S1 0.0284(4) 0.0195(4) 0.0233(4) 0.0026(3) 0.0109(3) 0.0000(3)
O1 0.0410(14) 0.0135(11) 0.0255(12) 0.0049(10) 0.0135(10) 0.0049(9)
O2 0.0716(18) 0.0176(12) 0.0282(12) 0.0052(11) 0.0252(12) 0.0055(9)
O3 0.0385(13) 0.0217(11) 0.0219(11) 0.0012(10) 0.0145(10) 0.0051(9)
O4 0.0240(11) 0.0174(10) 0.0149(10) 0.0030(8) 0.0083(8) 0.0034(8)
O5 0.0378(13) 0.0145(11) 0.0364(13) 0.0038(10) 0.0104(10) -0.0012(9)
O6 0.0344(13) 0.0317(13) 0.0230(12) -0.0004(10) 0.0142(10) -0.0013(9)
O7 0.0350(13) 0.0226(12) 0.0238(11) 0.0060(10) 0.0064(9) 0.0019(9)
N1 0.0255(14) 0.0140(12) 0.0190(13) 0.0003(10) 0.0092(11) 0.0049(10)
N2 0.0197(13) 0.0208(14) 0.0245(14) 0.0040(11) 0.0047(11) -0.0023(11)
C1 0.0210(16) 0.0204(16) 0.0208(16) -0.0004(13) 0.0026(12) 0.0053(13)
C2 0.0232(16) 0.0152(15) 0.0209(15) -0.0016(12) 0.0066(12) 0.0053(12)
C3 0.0160(14) 0.0173(15) 0.0169(14) 0.0025(12) 0.0028(11) 0.0032(12)
C4 0.0121(14) 0.0172(15) 0.0162(14) 0.0019(11) 0.0004(11) 0.0033(11)
C5 0.0106(14) 0.0202(15) 0.0145(14) 0.0019(11) 0.0003(11) 0.0016(11)
C6 0.0186(15) 0.0209(16) 0.0182(15) 0.0006(12) 0.0022(12) 0.0066(12)
C7 0.0216(16) 0.0126(14) 0.0243(16) 0.0041(12) 0.0038(12) 0.0055(12)
C8 0.0163(15) 0.0199(15) 0.0169(15) 0.0025(12) 0.0026(11) -0.0004(12)
C9 0.0100(13) 0.0210(15) 0.0154(14) 0.0018(11) 0.0027(11) 0.0046(11)
C10 0.0210(15) 0.0214(15) 0.0130(14) 0.0017(12) 0.0055(11) 0.0040(11)
C11 0.0153(15) 0.0195(15) 0.0206(15) 0.0020(12) 0.0040(11) 0.0053(12)
C12 0.0207(16) 0.0300(18) 0.0195(16) -0.0003(13) 0.0075(12) 0.0029(13)
C13 0.0303(18) 0.045(2) 0.0211(16) 0.0127(16) 0.0077(14) -0.0016(14)
C14 0.0378(19) 0.0287(18) 0.0197(16) 0.0055(15) 0.0064(14) 0.0058(13)
C15 0.039(2) 0.0322(19) 0.0277(18) -0.0078(16) 0.0114(15) 0.0055(14)
C16 0.0275(18) 0.0353(19) 0.0238(16) 0.0034(14) 0.0088(13) 0.0041(14)

loop_
_atom_type_symbol
_atom_type_description
_atom_type_scat_dispersion_real
_atom_type_scat_dispersion_imag
_atom_type_scat_source
C C 0.0033 0.0016 'International Tables Vol C Tables 4.2.6.8 and 6.1.1.4'
H H 0.0000 0.0000 'International Tables Vol C Tables 4.2.6.8 and 6.1.1.4'
N N 0.0061 0.0033 'International Tables Vol C Tables 4.2.6.8 and 6.1.1.4'
O O 0.0106 0.0060 'International Tables Vol C Tables 4.2.6.8 and 6.1.1.4'
S S 0.1246 0.1234 'International Tables Vol C Tables 4.2.6.8 and 6.1.1.4'

loop_
_geom_angle_atom_site_label_1
_geom_angle_atom_site_label_2
_geom_angle_atom_site_label_3
_geom_angle
O7 S1 C16 106.07(13)
O7 S1 C15 105.75(13)
C16 S1 C15 98.07(15)
C1 O1 H1 112(2)
C5 O4 C10 119.82(19)
C3 N1 C2 121.4(2)
C3 N1 H2 119.6(19)
C2 N1 H2 119.0(19)
O6 N2 O5 123.2(2)
O6 N2 C8 118.6(2)
O5 N2 C8 118.2(2)
O2 C1 O1 125.2(3)
O2 C1 C2 123.4(2)
O1 C1 C2 111.4(2)
N1 C2 C1 109.4(2)
N1 C2 H2A 109.8
C1 C2 H2A 109.8
N1 C2 H2B 109.8
C1 C2 H2B 109.8
H2A C2 H2B 108.2
O3 C3 N1 121.8(2)
O3 C3 C4 120.2(2)
N1 C3 C4 118.1(2)
C9 C4 C5 118.1(2)
C9 C4 C3 115.2(2)
C5 C4 C3 126.7(2)
O4 C5 C6 122.6(2)
O4 C5 C4 117.1(2)
C6 C5 C4 120.3(2)
C7 C6 C5 120.5(2)
C7 C6 H6 119.7
C5 C6 H6 119.7
C8 C7 C6 118.8(2)
C8 C7 H7 120.6
C6 C7 H7 120.6
C9 C8 C7 121.9(2)
C9 C8 N2 118.8(2)
C7 C8 N2 119.3(2)
C8 C9 C4 120.4(2)
C8 C9 H9 119.8
C4 C9 H9 119.8
O4 C10 C11 105.9(2)
O4 C10 H10A 110.6
C11 C10 H10A 110.6
O4 C10 H10B 110.6
C11 C10 H10B 110.6
H10A C10 H10B 108.7
C10 C11 C12 113.6(2)
C10 C11 H11A 108.8
C12 C11 H11A 108.8
C10 C11 H11B 108.8
C12 C11 H11B 108.8
H11A C11 H11B 107.7
C14 C12 C13 109.7(2)
C14 C12 C11 111.6(2)
C13 C12 C11 110.1(2)
C14 C12 H12 108.4
C13 C12 H12 108.4
C11 C12 H12 108.4
C12 C13 H13A 109.5
C12 C13 H13B 109.5
H13A C13 H13B 109.5
C12 C13 H13C 109.5
H13A C13 H13C 109.5
H13B C13 H13C 109.5
C12 C14 H14A 109.5
C12 C14 H14B 109.5
H14A C14 H14B 109.5
C12 C14 H14C 109.5
H14A C14 H14C 109.5
H14B C14 H14C 109.5
S1 C15 H15A 109.5
S1 C15 H15B 109.5
H15A C15 H15B 109.5
S1 C15 H15C 109.5
H15A C15 H15C 109.5
H15B C15 H15C 109.5
S1 C16 H16A 109.5
S1 C16 H16B 109.5
H16A C16 H16B 109.5
S1 C16 H16C 109.5
H16A C16 H16C 109.5
H16B C16 H16C 109.5

loop_
_geom_bond_atom_site_label_1
_geom_bond_atom_site_label_2
_geom_bond_distance
S1 O7 1.516(2)
S1 C16 1.771(3)
S1 C15 1.781(3)
O1 C1 1.317(3)
O1 H1 0.838(10)
O2 C1 1.205(3)
O3 C3 1.230(3)
O4 C5 1.348(3)
O4 C10 1.457(3)
O5 N2 1.232(3)
O6 N2 1.228(3)
N1 C3 1.336(3)
N1 C2 1.445(3)
N1 H2 0.873(10)
N2 C8 1.457(3)
C1 C2 1.504(4)
C2 H2A 0.9700
C2 H2B 0.9700
C3 C4 1.505(4)
C4 C9 1.389(3)
C4 C5 1.414(3)
C5 C6 1.394(4)
C6 C7 1.381(4)
C6 H6 0.9300
C7 C8 1.379(4)
C7 H7 0.9300
C8 C9 1.378(4)
C9 H9 0.9300
C10 C11 1.507(4)
C10 H10A 0.9700
C10 H10B 0.9700
C11 C12 1.526(4)
C11 H11A 0.9700
C11 H11B 0.9700
C12 C14 1.521(4)
C12 C13 1.524(4)
C12 H12 0.9800
C13 H13A 0.9600
C13 H13B 0.9600
C13 H13C 0.9600
C14 H14A 0.9600
C14 H14B 0.9600
C14 H14C 0.9600
C15 H15A 0.9600
C15 H15B 0.9600
C15 H15C 0.9600
C16 H16A 0.9600
C16 H16B 0.9600
C16 H16C 0.9600

loop_
_geom_hbond_atom_site_label_D
_geom_hbond_atom_site_label_H
_geom_hbond_atom_site_label_A
_geom_hbond_distance_DH
_geom_hbond_distance_HA
_geom_hbond_distance_DA
_geom_hbond_angle_DHA
O1 H1 O7 0.840(10) 1.750(10) 2.579(3) 170(3)
N1 H2 O4 0.870(10) 1.97(2) 2.656(3) 135(2)

loop_
_geom_torsion_atom_site_label_1
_geom_torsion_atom_site_label_2
_geom_torsion_atom_site_label_3
_geom_torsion_atom_site_label_4
_geom_torsion
C3 N1 C2 C1 179.2(2)
O2 C1 C2 N1 -8.4(4)
O1 C1 C2 N1 172.2(2)
C2 N1 C3 O3 -1.5(4)
C2 N1 C3 C4 177.4(2)
O3 C3 C4 C9 3.1(4)
N1 C3 C4 C9 -175.9(2)
O3 C3 C4 C5 -178.5(3)
N1 C3 C4 C5 2.5(4)
C10 O4 C5 C6 -8.0(4)
C10 O4 C5 C4 171.8(2)
C9 C4 C5 O4 -179.6(2)
C3 C4 C5 O4 2.1(4)
C9 C4 C5 C6 0.2(4)
C3 C4 C5 C6 -178.1(3)
O4 C5 C6 C7 -179.5(2)
C4 C5 C6 C7 0.8(4)
C5 C6 C7 C8 -1.3(4)
C6 C7 C8 C9 1.0(4)
C6 C7 C8 N2 179.6(2)
O6 N2 C8 C9 -4.5(4)
O5 N2 C8 C9 174.3(2)
O6 N2 C8 C7 176.8(3)
O5 N2 C8 C7 -4.3(4)
C7 C8 C9 C4 -0.1(4)
N2 C8 C9 C4 -178.7(2)
C5 C4 C9 C8 -0.5(4)
C3 C4 C9 C8 178.0(2)
C5 O4 C10 C11 -177.2(2)
O4 C10 C11 C12 -179.6(2)
C10 C11 C12 C14 -63.7(3)
C10 C11 C12 C13 174.2(2)
